data_4517700
loop_
_publ_author_name
'Fast, Caleb D.'
'Jones, Caleb A. H.'
'Schley, Nathan D.'

_publ_section_title
;
 Selectivity and Mechanism of Iridium-Catalyzed Cyclohexyl Methyl Ether
 Cleavage
;
_journal_name_full 'ACS Catalysis'
_journal_page_first 6450
_journal_page_last 6456
_journal_paper_doi 10.1021/acscatal.0c01718
_journal_year 2020
_chemical_formula_moiety '2(C24 H11.5 F18 Ir0.5 P)'
_chemical_formula_sum 'C48 H23 F36 Ir P2'
_chemical_formula_weight 1537.80
_space_group_crystal_system triclinic
_space_group_IT_number 2
_space_group_name_Hall '-P 1'
_space_group_name_H-M_alt 'P -1'
_atom_sites_solution_hydrogens mixed
_atom_sites_solution_primary dual
_audit_creation_date 2017-08-29
_audit_creation_method
;
Olex2 1.2
(compiled 2017.08.10 svn.r3458 for OlexSys, GUI svn.r5381)
;
_cell_angle_alpha 64.281(3)
_cell_angle_beta 83.752(2)
_cell_angle_gamma 70.114(3)
_cell_formula_units_Z 2
_cell_length_a 12.3828(3)
_cell_length_b 15.2107(5)
_cell_length_c 16.6665(5)
_cell_measurement_reflns_used 13197
_cell_measurement_temperature 100.1(6)
_cell_measurement_theta_max 72.5860
_cell_measurement_theta_min 4.1650
_cell_volume 2656.74(16)
_computing_cell_refinement 'CrysAlisPro 1.171.38.46 (Rigaku OD, 2015)'
_computing_data_collection 'CrysAlisPro 1.171.38.46 (Rigaku OD, 2015)'
_computing_data_reduction 'CrysAlisPro 1.171.38.46 (Rigaku OD, 2015)'
_computing_molecular_graphics 'Olex2 (Dolomanov et al., 2009)'
_computing_publication_material 'Olex2 (Dolomanov et al., 2009)'
_computing_structure_refinement 'ShelXL (Sheldrick, 2015)'
_computing_structure_solution 'ShelXT (Sheldrick, 2015)'
_diffrn_ambient_environment N~2~
_diffrn_ambient_temperature 100.1(6)
_diffrn_detector 'CCD plate'
_diffrn_detector_area_resol_mean 8.1506
_diffrn_detector_type EosS2
_diffrn_measured_fraction_theta_full 0.988
_diffrn_measured_fraction_theta_max 0.966
_diffrn_measurement_details
;
List of Runs (angles in degrees, time in seconds):

  # Type    Start    End  Width  t~exp~   \w     \q     \k     \f   Frames
--------------------------------------------------------------------------
  1  \w   -105.00 -10.00   1.00    7.50    --  -37.09 -77.00 120.00   95
  2  \w    -54.00  30.00   1.00    7.50    --  -37.09  57.00   0.00   84
  3  \w   -106.00 -18.00   1.00    7.50    --  -37.09 -38.00 120.00   88
  4  \w    -32.00  30.00   1.00    7.50    --  -37.09  77.00-120.00   62
  5  \w    -47.00 -10.00   1.00    7.50    --  -37.09 -77.00   0.00   37
  6  \w    -46.00 -11.00   1.00    7.50    --  -37.09 -77.00-120.00   35
  7  \w    -21.00  25.00   1.00    7.50    --  -37.09  77.00 120.00   46
  8  \w    -91.00 -60.00   1.00    7.50    --  -37.09 -77.00-120.00   31
  9  \w   -104.00 -10.00   1.00    7.50    --  -37.09 -77.00-150.00   94
 10  \w    -59.00 -33.00   1.00    7.50    --  -37.09  69.00-142.00   26
 11  \w     27.00  58.00   1.00    7.50    --   37.09 -77.00 -60.00   31
 12  \w     16.00  42.00   1.00    7.50    --   37.09  77.00  90.00   26
 13  \w    -27.00  48.00   1.00    7.50    --   37.09 -38.00 -60.00   75
 14  \w      5.00  65.00   1.00    7.50    --   37.09 -80.00 103.95   60
 15  \w     11.00  99.00   1.00    7.50    --   37.09  77.00  30.00   88
 16  \w     60.00  86.00   1.00    7.50    --   37.09  57.00  60.00   26
 17  \w     56.00  82.00   1.00    7.50    --   37.09  77.00  90.00   26
 18  \w     92.00 178.00   1.00   30.00    --  111.00  30.00  90.00   86
 19  \w     55.00 128.00   1.00   30.00    --  111.00 -45.00 150.00   73
 20  \w     73.00 100.00   1.00   30.00    --  111.00 -80.00  -8.63   27
 21  \w    125.00 151.00   1.00   30.00    --  111.00   0.00  60.00   26
 22  \w     51.00 118.00   1.00   30.00    --  111.00 -80.00   6.17   67
 23  \w     69.00 139.00   1.00   30.00    --  111.00 -80.00 -88.44   70
 24  \w     49.00 128.00   1.00   30.00    --  111.00 -45.00   0.00   79
 25  \w     97.00 177.00   1.00   30.00    --  111.00  61.00   0.00   80
 26  \w     46.00  97.00   1.00   30.00    --  111.00   0.00  60.00   51
 27  \w     46.00 117.00   1.00   30.00    --  111.00 -45.00-120.00   71
 28  \w     68.00 111.00   1.00   30.00    --  111.00 -80.00-152.43   43
 29  \w     84.00 152.00   1.00   30.00    --  111.00  77.00  30.00   68
 30  \w     58.00 131.00   1.00   30.00    --  111.00 -30.00  60.00   73
 31  \w     71.00  98.00   1.00   30.00    --  111.00 -80.00 -22.69   27
 32  \w     71.00 103.00   1.00   30.00    --  111.00 -80.00 113.89   32
 33  \w     44.00 101.00   1.00   30.00    --  111.00 -80.00 167.81   57
 34  \w     59.00 107.00   1.00   30.00    --  111.00 -80.00  82.25   48
 35  \w     10.00  36.00   1.00    7.50    --   37.09  77.00 -30.00   26
 36  \w    -30.00  -4.00   1.00    7.50    --   37.09 -38.00 -90.00   26
 37  \w      9.00  34.00   1.00    7.50    --   37.09  80.00 -19.10   25
 38  \w     56.00  82.00   1.00    7.50    --   37.09  57.00 -60.00   26
 39  \w     71.00  97.00   1.00   30.00    --  111.00 -78.00 -44.03   26
 40  \w    124.00 149.00   1.00   30.00    --  111.00 -15.00 150.00   25
 41  \w     92.00 118.00   1.00   30.00    --  111.00 -15.00 150.00   26
 42  \w     81.00 127.00   1.00   30.00    --  111.00 -80.00  52.30   46
 43  \w    -54.00  30.00   1.00    7.50    --  -37.09  57.00  90.00   84
 44  \w   -104.00 -20.00   1.00    7.50    --  -37.09 -57.00 120.00   84
 45  \w   -104.00 -20.00   1.00    7.50    --  -37.09 -57.00 -90.00   84
 46  \w    -64.00  30.00   1.00    7.50    --  -37.09  77.00  30.00   94
 47  \w   -106.00 -18.00   1.00    7.50    --  -37.09 -38.00 -60.00   88
 48  \w    -30.00  64.00   1.00    7.50    --   37.09 -77.00-150.00   94
 49  \w     20.00  81.00   1.00    7.50    --   37.09  57.00   0.00   61
;
_diffrn_measurement_device 'four-circle diffractometer'
_diffrn_measurement_device_type 'SuperNova, Dual, Cu at zero, EosS2'
_diffrn_measurement_method '\w scans'
_diffrn_orient_matrix_type 'CrysAlisPro convention (1999,Acta A55,543-557)'
_diffrn_orient_matrix_UB_11 0.0656885000
_diffrn_orient_matrix_UB_12 -0.0385669000
_diffrn_orient_matrix_UB_13 -0.0687218000
_diffrn_orient_matrix_UB_21 -0.0467119000
_diffrn_orient_matrix_UB_22 -0.0914523000
_diffrn_orient_matrix_UB_23 0.0384134000
_diffrn_orient_matrix_UB_31 -0.1050862000
_diffrn_orient_matrix_UB_32 0.0655814000
_diffrn_orient_matrix_UB_33 -0.0659573000
_diffrn_radiation_monochromator mirror
_diffrn_radiation_probe x-ray
_diffrn_radiation_type CuK\a
_diffrn_radiation_wavelength 1.54184
_diffrn_reflns_av_R_equivalents 0.0567
_diffrn_reflns_av_unetI/netI 0.0585
_diffrn_reflns_Laue_measured_fraction_full 0.988
_diffrn_reflns_Laue_measured_fraction_max 0.966
_diffrn_reflns_limit_h_max 12
_diffrn_reflns_limit_h_min -15
_diffrn_reflns_limit_k_max 18
_diffrn_reflns_limit_k_min -17
_diffrn_reflns_limit_l_max 20
_diffrn_reflns_limit_l_min -20
_diffrn_reflns_number 31423
_diffrn_reflns_point_group_measured_fraction_full 0.988
_diffrn_reflns_point_group_measured_fraction_max 0.966
_diffrn_reflns_theta_full 67.684
_diffrn_reflns_theta_max 73.388
_diffrn_reflns_theta_min 3.413
_diffrn_source 'micro-focus sealed X-ray tube'
_diffrn_source_type 'SuperNova (Cu) X-ray Source'
_exptl_absorpt_coefficient_mu 6.957
_exptl_absorpt_correction_T_max 0.983
_exptl_absorpt_correction_T_min 0.706
_exptl_absorpt_correction_type gaussian
_exptl_absorpt_process_details
;
CrysAlisPro 1.171.38.46 (Rigaku Oxford Diffraction, 2015)
Numerical absorption correction based on gaussian integration over
			a multifaceted crystal model
Empirical absorption correction using spherical harmonics,
 implemented in SCALE3 ABSPACK scaling algorithm.
;
_exptl_crystal_colour colourless
_exptl_crystal_colour_primary colourless
_exptl_crystal_density_diffrn 1.922
_exptl_crystal_description plate
_exptl_crystal_F_000 1484
_exptl_crystal_recrystallization_method 'From diisopropyl ether'
_exptl_crystal_size_max 0.058
_exptl_crystal_size_mid 0.05
_exptl_crystal_size_min 0.006
_refine_diff_density_max 1.733
_refine_diff_density_min -1.212
_refine_diff_density_rms 0.111
_refine_ls_extinction_method none
_refine_ls_goodness_of_fit_ref 1.027
_refine_ls_hydrogen_treatment mixed
_refine_ls_matrix_type full
_refine_ls_number_parameters 929
_refine_ls_number_reflns 10332
_refine_ls_number_restraints 114
_refine_ls_restrained_S_all 1.024
_refine_ls_R_factor_all 0.0605
_refine_ls_R_factor_gt 0.0433
_refine_ls_shift/su_max 0.000
_refine_ls_shift/su_mean 0.000
_refine_ls_structure_factor_coef Fsqd
_refine_ls_weighting_details 'w=1/[\s^2^(Fo^2^)+(0.0460P)^2^+4.5610P] where P=(Fo^2^+2Fc^2^)/3'
_refine_ls_weighting_scheme calc
_refine_ls_wR_factor_gt 0.1008
_refine_ls_wR_factor_ref 0.1119
_reflns_Friedel_coverage 0.000
_reflns_number_gt 7960
_reflns_number_total 10332
_reflns_threshold_expression 'I > 2\s(I)'
_cod_data_source_file cs0c01718_si_002.cif
_cod_data_source_block 21
_cod_depositor_comments 'Adding full bibliography for 4517689--4517702.cif.'
_cod_database_code 4517700
_shelx_shelxl_version_number 2014/7
_chemical_oxdiff_formula C49H23F36IrP2
_shelx_space_group_comment
;
The symmetry employed for this shelxl refinement is uniquely defined
by the following loop, which should always be used as a source of
symmetry information in preference to the above space-group names.
They are only intended as comments.
;
_shelx_estimated_absorpt_t_max 0.959
_shelx_estimated_absorpt_t_min 0.688
_reflns_odcompleteness_completeness 98.78
_reflns_odcompleteness_iscentric 1
_reflns_odcompleteness_theta 68.13
_olex2_refinement_description
;
1. Fixed Uiso
 At 1.2 times of:
  All C(H) groups
 At 1.7 times of:
  All Ir(H,H,H,H,H) groups
2. Restrained distances
 HC-H
 -1.7 with sigma of 0.01
 H-HA
 -1.7 with sigma of 0.01
 HB-HD
 -1.7 with sigma of 0.01
 HD-HC
 -1.7 with sigma of 0.01
 HA-HB
 -1.7 with sigma of 0.01
 Ir1-HB = Ir1-HA = Ir1-H = Ir1-HC = Ir1-HD
 1.43 with sigma of 0.01
 HE-HI
 -1.7 with sigma of 0.01
 HI-HF
 -1.7 with sigma of 0.01
 HF-HG
 -1.7 with sigma of 0.01
 HG-HH
 -1.7 with sigma of 0.01
 Ir1A-HF = Ir1A-HE = Ir1A-HH = Ir1A-HI = Ir1A-HG
 1.43 with sigma of 0.01
 P1-H \\sim P1-HA \\sim P1-HB \\sim P1-HC \\sim P1-HD
 with sigma of 0.02
 P1A-HE \\sim P1A-HF \\sim P1A-HG \\sim P1A-HH \\sim P1A-HI
 with sigma of 0.02
3. Restrained planarity
 Ir1, H, HA, HB, HC, HD
 with sigma of 0.1
 Ir1A, HE, HF, HG, HH, HI
 with sigma of 0.1
4. Uiso/Uaniso restraints and constraints
F16 \\sim F16B: within 2A with sigma of 0.04 and sigma for terminal atoms of
0.08
F17 \\sim F17B: within 2A with sigma of 0.04 and sigma for terminal atoms of
0.08
F18 \\sim F18B: within 2A with sigma of 0.04 and sigma for terminal atoms of
0.08
F9A \\sim F9B: within 2A with sigma of 0.04 and sigma for terminal atoms of 0.08
F8A \\sim F8B: within 2A with sigma of 0.04 and sigma for terminal atoms of 0.08
F7A \\sim F7B: within 2A with sigma of 0.01 and sigma for terminal atoms of 0.02
F18A \\sim F18C: within 2A with sigma of 0.04 and sigma for terminal atoms of
0.08
F17A \\sim F17C: within 2A with sigma of 0.01 and sigma for terminal atoms of
0.02
F16A \\sim F16C: within 2A with sigma of 0.01 and sigma for terminal atoms of
0.02
F4 \\sim F4B: within 2A with sigma of 0.04 and sigma for terminal atoms of 0.08
F5B \\sim F6: within 2A with sigma of 0.04 and sigma for terminal atoms of 0.08
F5 \\sim F6B: within 2A with sigma of 0.04 and sigma for terminal atoms of 0.08
5. Others
 Sof(F16B)=Sof(F17B)=Sof(F18B)=1-FVAR(1)
 Sof(F16)=Sof(F17)=Sof(F18)=FVAR(1)
 Sof(F7B)=Sof(F8B)=Sof(F9B)=1-FVAR(2)
 Sof(F7A)=Sof(F8A)=Sof(F9A)=FVAR(2)
 Sof(F16C)=Sof(F17C)=Sof(F18C)=1-FVAR(3)
 Sof(F16A)=Sof(F17A)=Sof(F18A)=FVAR(3)
 Sof(F4B)=Sof(F5B)=Sof(F6B)=1-FVAR(4)
 Sof(F4)=Sof(F5)=Sof(F6)=FVAR(4)
 Fixed Sof: H(0.5) HA(0.5) HB(0.5) HC(0.5) HD(0.5) HE(0.5) HF(0.5) HG(0.5)
 HH(0.5) HI(0.5)
6.a Fixed occupancy and ADP/Uiso:
 H, HA, HB, HC, HD, HE, HF, HG, HH, HI
6.b Aromatic/amide H refined with riding coordinates:
 C2(H2), C4(H4), C6(H6), C10(H10), C12(H12), C14(H14), C18(H18), C20(H20),
 C22(H22), C2A(H2A), C4A(H4A), C6A(H6A), C10A(H10A), C12A(H12A), C14A(H14A),
 C18A(H18A), C20A(H20A), C22A(H22A)
;
_olex2_date_sample_data_collection 2017-08-28
_olex2_exptl_crystal_mounting_method 'mounted in a polyimide loop'
_olex2_submission_special_instructions 'No special instructions were received'
_oxdiff_exptl_absorpt_empirical_details
;
Empirical correction (ABSPACK) includes:
- Absorption correction using spherical harmonics
- Frame scaling
;
_oxdiff_exptl_absorpt_empirical_full_max 1.606
_oxdiff_exptl_absorpt_empirical_full_min 0.776

loop_
_space_group_symop_operation_xyz
'x, y, z'
'-x, -y, -z'

loop_
_atom_site_label
_atom_site_type_symbol
_atom_site_fract_x
_atom_site_fract_y
_atom_site_fract_z
_atom_site_U_iso_or_equiv
_atom_site_adp_type
_atom_site_occupancy
_atom_site_site_symmetry_order
_atom_site_calc_flag
_atom_site_refinement_flags_posn
_atom_site_refinement_flags_adp
_atom_site_refinement_flags_occupancy
_atom_site_disorder_assembly
_atom_site_disorder_group
Ir1 Ir 1.0000 0.5000 1.0000 0.02517(8) Uani 1 2 d DS T P . .
H H 0.937(6) 0.435(7) 1.002(6) 0.043 Uiso 0.5 1 d D . . A -1
HA H 1.055(7) 0.398(3) 1.0673(19) 0.043 Uiso 0.5 1 d D . . B -1
HB H 1.097(3) 0.502(9) 1.040(5) 0.043 Uiso 0.5 1 d D . . C -1
HC H 0.907(3) 0.562(7) 0.933(2) 0.043 Uiso 0.5 1 d D . . D -1
HD H 1.006(8) 0.603(3) 0.957(5) 0.043 Uiso 0.5 1 d D . . E -1
P1 P 1.11598(10) 0.45899(10) 0.89701(8) 0.0238(2) Uani 1 1 d D . . . .
F1 F 1.4530(4) 0.4326(5) 1.0941(3) 0.0913(18) Uani 1 1 d . . . . .
F2 F 1.4862(6) 0.2711(5) 1.1635(4) 0.111(2) Uani 1 1 d . . . . .
F3 F 1.6084(4) 0.3328(8) 1.0746(5) 0.164(4) Uani 1 1 d . . . . .
F4 F 1.4734(10) 0.2136(9) 0.7978(8) 0.061(4) Uani 0.707(13) 1 d . U . F 1
F4B F 1.485(3) 0.253(3) 0.769(2) 0.095(14) Uani 0.293(13) 1 d . U . F 2
F5 F 1.6190(9) 0.1674(7) 0.8782(7) 0.070(4) Uani 0.707(13) 1 d . U . F 1
F5B F 1.631(2) 0.219(2) 0.846(2) 0.084(10) Uani 0.293(13) 1 d . U . F 2
F6 F 1.5680(7) 0.3135(6) 0.7695(5) 0.080(3) Uani 0.707(13) 1 d . U . F 1
F6B F 1.527(2) 0.1235(15) 0.8846(15) 0.107(10) Uani 0.293(13) 1 d . U . F 2
F7 F 0.9508(3) 0.3678(3) 0.6076(2) 0.0545(10) Uani 1 1 d . . . . .
F8 F 1.1297(4) 0.2774(3) 0.6309(3) 0.0643(12) Uani 1 1 d . . . . .
F9 F 1.0785(4) 0.4407(3) 0.5884(2) 0.0556(10) Uani 1 1 d . . . . .
F10 F 0.8186(4) 0.2245(4) 0.9533(4) 0.0906(17) Uani 1 1 d . . . . .
F11 F 0.9312(5) 0.1059(4) 0.9191(3) 0.0791(15) Uani 1 1 d . . . . .
F12 F 0.9759(4) 0.1273(3) 1.0272(3) 0.0667(12) Uani 1 1 d . . . . .
F13 F 0.8105(4) 0.7813(4) 0.6613(3) 0.0884(16) Uani 1 1 d . . . . .
F14 F 0.8889(6) 0.7797(7) 0.5467(4) 0.143(3) Uani 1 1 d . . . . .
F15 F 0.8898(6) 0.8911(4) 0.5868(6) 0.161(4) Uani 1 1 d . . . . .
F16 F 1.3791(8) 0.6595(9) 0.6049(9) 0.058(4) Uani 0.518(17) 1 d . U . G 1
F16B F 1.4261(12) 0.6115(11) 0.6854(15) 0.106(7) Uani 0.482(17) 1 d . U . G 2
F17 F 1.381(2) 0.698(2) 0.7127(13) 0.111(11) Uani 0.518(17) 1 d . U . G 1
F17B F 1.357(2) 0.7493(17) 0.6926(17) 0.084(7) Uani 0.482(17) 1 d . U . G 2
F18 F 1.2939(10) 0.8121(7) 0.5891(9) 0.074(4) Uani 0.518(17) 1 d . U . G 1
F18B F 1.3396(17) 0.745(2) 0.5740(7) 0.131(11) Uani 0.482(17) 1 d . U . G 2
C1 C 1.2691(4) 0.3886(4) 0.9263(4) 0.0291(11) Uani 1 1 d . . . . .
C2 C 1.3238(5) 0.3911(5) 0.9934(4) 0.0421(14) Uani 1 1 d . . . . .
H2 H 1.2799 0.4256 1.0279 0.050 Uiso 1 1 calc R . . . .
C3 C 1.4415(5) 0.3438(7) 1.0108(5) 0.0548(19) Uani 1 1 d . . . . .
C4 C 1.5071(5) 0.2936(6) 0.9620(4) 0.0457(16) Uani 1 1 d . . . . .
H4 H 1.5878 0.2616 0.9741 0.055 Uiso 1 1 calc R . . . .
C5 C 1.4544(5) 0.2902(5) 0.8946(4) 0.0341(12) Uani 1 1 d . . . . .
C6 C 1.3370(4) 0.3362(4) 0.8773(3) 0.0303(11) Uani 1 1 d . . . . .
H6 H 1.3018 0.3323 0.8316 0.036 Uiso 1 1 calc R . . . .
C7 C 1.4976(7) 0.3422(11) 1.0878(7) 0.094(4) Uani 1 1 d . . . . .
C8 C 1.5275(5) 0.2409(6) 0.8390(5) 0.0498(17) Uani 1 1 d . . . . .
C9 C 1.0719(4) 0.3820(4) 0.8546(3) 0.0241(10) Uani 1 1 d . . . . .
C10 C 1.0814(4) 0.3979(4) 0.7659(3) 0.0281(10) Uani 1 1 d . . . . .
H10 H 1.1137 0.4481 0.7252 0.034 Uiso 1 1 calc R . . . .
C11 C 1.0432(4) 0.3397(4) 0.7369(4) 0.0303(11) Uani 1 1 d . . . . .
C12 C 0.9960(5) 0.2666(4) 0.7952(4) 0.0373(13) Uani 1 1 d . . . . .
H12 H 0.9702 0.2273 0.7750 0.045 Uiso 1 1 calc R . . . .
C13 C 0.9869(5) 0.2515(4) 0.8833(4) 0.0383(13) Uani 1 1 d . . . . .
C14 C 1.0238(4) 0.3085(4) 0.9135(4) 0.0293(11) Uani 1 1 d . . . . .
H14 H 1.0164 0.2976 0.9741 0.035 Uiso 1 1 calc R . . . .
C15 C 1.0510(6) 0.3568(5) 0.6404(4) 0.0415(14) Uani 1 1 d . . . . .
C16 C 0.9290(7) 0.1770(5) 0.9462(5) 0.0542(18) Uani 1 1 d . . . . .
C17 C 1.1195(5) 0.5714(4) 0.7936(3) 0.0280(10) Uani 1 1 d . . . . .
C18 C 1.0153(5) 0.6376(4) 0.7455(4) 0.0343(12) Uani 1 1 d . . . . .
H18 H 0.9458 0.6237 0.7668 0.041 Uiso 1 1 calc R . . . .
C19 C 1.0133(6) 0.7236(5) 0.6669(4) 0.0460(15) Uani 1 1 d . . . . .
C20 C 1.1147(6) 0.7448(5) 0.6356(4) 0.0478(17) Uani 1 1 d . . . . .
H20 H 1.1136 0.8028 0.5810 0.057 Uiso 1 1 calc R . . . .
C21 C 1.2154(6) 0.6819(5) 0.6837(4) 0.0400(14) Uani 1 1 d . . . . .
C22 C 1.2199(5) 0.5942(4) 0.7621(4) 0.0329(12) Uani 1 1 d . . . . .
H22 H 1.2912 0.5503 0.7940 0.039 Uiso 1 1 calc R . . . .
C23 C 0.9005(8) 0.7946(6) 0.6155(5) 0.068(2) Uani 1 1 d . . . . .
C24 C 1.3250(7) 0.7058(6) 0.6530(5) 0.0558(19) Uani 1 1 d . . . . .
Ir1A Ir 1.5000 0.0000 1.5000 0.03020(9) Uani 1 2 d DS T P . .
HE H 1.601(8) 0.029(11) 1.472(9) 0.051 Uiso 0.5 1 d D . . . .
HF H 1.3804(11) 0.020(9) 1.485(8) 0.051 Uiso 0.5 1 d D . . . .
HG H 1.472(14) -0.083(5) 1.571(4) 0.051 Uiso 0.5 1 d D . . . .
HH H 1.605(7) -0.064(8) 1.552(7) 0.051 Uiso 0.5 1 d D . . . .
HI H 1.461(11) 0.0933(16) 1.4205(13) 0.051 Uiso 0.5 1 d D . . . .
P1A P 1.45421(12) 0.09202(10) 1.58264(9) 0.0281(3) Uani 1 1 d D . . . .
F1A F 1.0922(5) -0.0361(5) 1.6399(4) 0.103(2) Uani 1 1 d . . . . .
F2A F 1.1435(8) -0.1517(6) 1.7664(5) 0.140(3) Uani 1 1 d . . . . .
F3A F 1.0141(6) -0.0209(10) 1.7559(8) 0.226(6) Uani 1 1 d . . . . .
F4A F 1.3972(4) 0.0006(4) 1.9387(3) 0.0812(15) Uani 1 1 d . . . . .
F5A F 1.2196(5) 0.0186(4) 1.9618(3) 0.0792(15) Uani 1 1 d . . . . .
F6A F 1.2705(4) 0.1500(3) 1.8857(3) 0.0549(10) Uani 1 1 d . . . . .
F7A F 1.760(2) -0.2230(18) 1.8499(18) 0.088(7) Uani 0.57(3) 1 d . U . H 1
F7B F 1.727(3) -0.2149(19) 1.845(2) 0.070(6) Uani 0.43(3) 1 d . U . H 2
F8A F 1.6510(13) -0.1368(9) 1.9234(8) 0.070(4) Uani 0.57(3) 1 d . U . H 1
F8B F 1.728(4) -0.1439(14) 1.9230(12) 0.106(11) Uani 0.43(3) 1 d . U . H 2
F9A F 1.8262(17) -0.1494(12) 1.9090(13) 0.102(7) Uani 0.57(3) 1 d . U . H 1
F9B F 1.8744(16) -0.1758(13) 1.852(2) 0.109(10) Uani 0.43(3) 1 d . U . H 2
F10A F 1.8417(4) 0.2106(4) 1.5811(4) 0.0885(17) Uani 1 1 d . . . . .
F11A F 1.8435(8) 0.1890(6) 1.7170(4) 0.176(4) Uani 1 1 d . . . . .
F12A F 1.7086(6) 0.2963(4) 1.6285(5) 0.120(3) Uani 1 1 d . . . . .
F13A F 1.3113(3) 0.4196(3) 1.6611(2) 0.0474(9) Uani 1 1 d . . . . .
F14A F 1.4315(5) 0.4810(5) 1.5768(3) 0.096(2) Uani 1 1 d . . . . .
F15A F 1.2491(6) 0.5551(3) 1.5431(3) 0.099(2) Uani 1 1 d . . . . .
F16A F 1.286(3) 0.391(3) 1.251(3) 0.062(7) Uani 0.240(15) 1 d . U . I 1
F16C F 1.3252(9) 0.3782(9) 1.2559(8) 0.066(3) Uani 0.760(15) 1 d . U . I 2
F17A F 1.218(3) 0.531(2) 1.2643(16) 0.093(10) Uani 0.240(15) 1 d . U . I 1
F17C F 1.1689(5) 0.4647(7) 1.2876(5) 0.075(3) Uani 0.760(15) 1 d . U . I 2
F18A F 1.391(2) 0.477(2) 1.2440(13) 0.064(7) Uani 0.240(15) 1 d . U . I 1
F18C F 1.3060(13) 0.5245(7) 1.2517(5) 0.098(5) Uani 0.760(15) 1 d . U . I 2
C1A C 1.3515(5) 0.0606(4) 1.6707(4) 0.0326(12) Uani 1 1 d . . . . .
C2A C 1.2695(5) 0.0224(5) 1.6610(5) 0.0425(14) Uani 1 1 d . . . . .
H2A H 1.2642 0.0149 1.6080 0.051 Uiso 1 1 calc R . . . .
C3A C 1.1947(5) -0.0050(5) 1.7290(5) 0.0497(17) Uani 1 1 d . . . . .
C4A C 1.2013(5) 0.0035(5) 1.8070(5) 0.0475(16) Uani 1 1 d . . . . .
H4A H 1.1511 -0.0176 1.8534 0.057 Uiso 1 1 calc R . . . .
C5A C 1.2807(6) 0.0423(4) 1.8175(4) 0.0430(14) Uani 1 1 d . . . . .
C6A C 1.3555(5) 0.0712(4) 1.7493(4) 0.0360(12) Uani 1 1 d . . . . .
H6A H 1.4103 0.0985 1.7567 0.043 Uiso 1 1 calc R . . . .
C7A C 1.1107(8) -0.0514(9) 1.7202(9) 0.090(3) Uani 1 1 d . . . . .
C8A C 1.2921(6) 0.0523(6) 1.9014(4) 0.0510(16) Uani 1 1 d . . . . .
C9A C 1.5768(5) 0.0712(4) 1.6484(3) 0.0284(11) Uani 1 1 d . . . . .
C10A C 1.6165(5) -0.0223(4) 1.7235(4) 0.0363(12) Uani 1 1 d . . . . .
H10A H 1.5814 -0.0737 1.7380 0.044 Uiso 1 1 calc R . . . .
C11A C 1.7070(6) -0.0406(5) 1.7769(4) 0.0439(14) Uani 1 1 d . . . . .
C12A C 1.7593(5) 0.0327(5) 1.7560(4) 0.0424(14) Uani 1 1 d . . . . .
H12A H 1.8193 0.0211 1.7941 0.051 Uiso 1 1 calc R . . . .
C13A C 1.7242(5) 0.1230(5) 1.6794(4) 0.0406(14) Uani 1 1 d . . . . .
C14A C 1.6325(5) 0.1425(4) 1.6265(4) 0.0346(12) Uani 1 1 d . . . . .
H14A H 1.6077 0.2057 1.5746 0.042 Uiso 1 1 calc R . . . .
C15A C 1.7444(9) -0.1398(7) 1.8587(7) 0.078(3) Uani 1 1 d . . . . .
C16A C 1.7824(8) 0.2018(7) 1.6527(5) 0.065(2) Uani 1 1 d . . . . .
C17A C 1.3961(5) 0.2331(4) 1.5252(3) 0.0297(11) Uani 1 1 d . . . . .
C18A C 1.3823(5) 0.2946(4) 1.5706(4) 0.0365(13) Uani 1 1 d . . . . .
H18A H 1.4005 0.2627 1.6329 0.044 Uiso 1 1 calc R . . . .
C19A C 1.3427(5) 0.4011(4) 1.5263(4) 0.0349(12) Uani 1 1 d . . . . .
C20A C 1.3133(5) 0.4492(4) 1.4364(4) 0.0329(11) Uani 1 1 d . . . . .
H20A H 1.2865 0.5224 1.4058 0.040 Uiso 1 1 calc R . . . .
C21A C 1.3234(5) 0.3889(4) 1.3914(4) 0.0330(12) Uani 1 1 d . . . . .
C22A C 1.3651(4) 0.2826(4) 1.4349(4) 0.0322(11) Uani 1 1 d . . . . .
H22A H 1.3726 0.2427 1.4025 0.039 Uiso 1 1 calc R . . . .
C23A C 1.3352(7) 0.4650(5) 1.5759(4) 0.0495(17) Uani 1 1 d . . . . .
C24A C 1.2872(7) 0.4399(5) 1.2945(5) 0.0522(17) Uani 1 1 d . . . . .

loop_
_atom_site_aniso_label
_atom_site_aniso_U_11
_atom_site_aniso_U_22
_atom_site_aniso_U_33
_atom_site_aniso_U_23
_atom_site_aniso_U_13
_atom_site_aniso_U_12
Ir1 0.02691(16) 0.02504(16) 0.02435(16) -0.01205(13) 0.00567(12) -0.00869(12)
P1 0.0236(6) 0.0262(6) 0.0245(6) -0.0129(5) 0.0061(5) -0.0104(5)
F1 0.084(3) 0.172(6) 0.086(4) -0.095(4) 0.022(3) -0.074(4)
F2 0.120(5) 0.143(6) 0.068(4) -0.063(4) -0.039(3) -0.004(4)
F3 0.038(3) 0.387(12) 0.171(6) -0.223(8) 0.016(3) -0.055(5)
F4 0.038(4) 0.095(9) 0.089(10) -0.079(8) 0.014(6) -0.020(6)
F4B 0.08(2) 0.11(3) 0.047(14) -0.058(16) -0.041(14) 0.062(17)
F5 0.055(7) 0.072(6) 0.063(5) -0.043(5) -0.021(4) 0.030(5)
F5B 0.026(8) 0.14(3) 0.14(3) -0.12(2) 0.017(14) -0.016(16)
F6 0.091(6) 0.085(6) 0.077(5) -0.048(5) 0.058(5) -0.043(5)
F6B 0.15(2) 0.062(12) 0.099(16) -0.052(12) 0.021(14) -0.010(13)
F7 0.052(2) 0.071(3) 0.051(2) -0.029(2) -0.0143(18) -0.022(2)
F8 0.077(3) 0.059(2) 0.045(2) -0.032(2) -0.006(2) 0.008(2)
F9 0.077(3) 0.064(3) 0.0323(19) -0.0193(18) -0.0028(18) -0.031(2)
F10 0.050(3) 0.073(3) 0.137(5) -0.028(3) 0.029(3) -0.036(2)
F11 0.131(4) 0.070(3) 0.075(3) -0.037(3) 0.026(3) -0.076(3)
F12 0.093(3) 0.063(3) 0.053(2) -0.014(2) 0.015(2) -0.054(3)
F13 0.064(3) 0.079(3) 0.078(3) 0.002(3) -0.023(3) -0.010(3)
F14 0.106(5) 0.223(9) 0.080(4) -0.079(5) -0.042(4) 0.003(5)
F15 0.124(5) 0.057(3) 0.234(8) 0.033(4) -0.095(6) -0.042(4)
F16 0.054(5) 0.061(6) 0.085(10) -0.048(7) 0.038(6) -0.035(5)
F16B 0.069(8) 0.099(10) 0.156(18) -0.052(11) 0.069(10) -0.059(8)
F17 0.112(18) 0.24(3) 0.039(6) -0.040(14) 0.017(8) -0.15(2)
F17B 0.074(9) 0.124(14) 0.11(2) -0.070(14) 0.029(11) -0.074(11)
F18 0.075(7) 0.048(5) 0.095(9) -0.020(5) 0.037(6) -0.038(5)
F18B 0.134(16) 0.26(3) 0.030(5) -0.026(12) 0.029(8) -0.16(2)
C1 0.031(3) 0.030(3) 0.033(3) -0.017(2) 0.003(2) -0.012(2)
C2 0.028(3) 0.068(4) 0.045(3) -0.037(3) 0.006(3) -0.016(3)
C3 0.028(3) 0.102(6) 0.051(4) -0.050(4) 0.003(3) -0.019(4)
C4 0.026(3) 0.078(5) 0.039(3) -0.034(3) 0.000(2) -0.011(3)
C5 0.031(3) 0.045(3) 0.026(3) -0.016(2) 0.003(2) -0.010(2)
C6 0.031(3) 0.037(3) 0.024(3) -0.016(2) 0.001(2) -0.010(2)
C7 0.038(4) 0.201(13) 0.089(7) -0.108(9) 0.013(4) -0.036(6)
C8 0.030(3) 0.069(5) 0.050(4) -0.038(4) -0.002(3) 0.001(3)
C9 0.021(2) 0.025(2) 0.026(2) -0.013(2) 0.0039(19) -0.0061(19)
C10 0.025(2) 0.028(3) 0.030(3) -0.012(2) 0.000(2) -0.008(2)
C11 0.025(2) 0.032(3) 0.033(3) -0.015(2) -0.005(2) -0.005(2)
C12 0.038(3) 0.036(3) 0.046(3) -0.022(3) -0.004(3) -0.014(2)
C13 0.041(3) 0.034(3) 0.047(3) -0.018(3) 0.007(3) -0.021(3)
C14 0.030(3) 0.027(3) 0.033(3) -0.012(2) 0.002(2) -0.011(2)
C15 0.049(4) 0.039(3) 0.042(3) -0.022(3) -0.007(3) -0.013(3)
C16 0.062(4) 0.045(4) 0.066(5) -0.024(4) 0.009(4) -0.031(3)
C17 0.034(3) 0.029(3) 0.026(2) -0.013(2) 0.006(2) -0.016(2)
C18 0.042(3) 0.034(3) 0.028(3) -0.011(2) 0.000(2) -0.017(3)
C19 0.063(4) 0.045(4) 0.032(3) -0.009(3) -0.004(3) -0.028(3)
C20 0.084(5) 0.048(4) 0.027(3) -0.012(3) 0.009(3) -0.048(4)
C21 0.054(4) 0.053(4) 0.036(3) -0.028(3) 0.020(3) -0.038(3)
C22 0.040(3) 0.041(3) 0.032(3) -0.021(3) 0.011(2) -0.026(3)
C23 0.076(6) 0.057(5) 0.048(4) 0.014(4) -0.024(4) -0.035(4)
C24 0.068(5) 0.071(5) 0.054(4) -0.032(4) 0.026(4) -0.054(4)
Ir1A 0.03602(18) 0.02413(16) 0.03206(18) -0.01513(14) -0.00327(14) -0.00600(13)
P1A 0.0330(7) 0.0214(6) 0.0297(7) -0.0111(5) -0.0018(5) -0.0071(5)
F1A 0.100(4) 0.134(5) 0.107(4) -0.048(4) -0.016(3) -0.075(4)
F2A 0.234(9) 0.157(7) 0.116(5) -0.067(5) 0.041(5) -0.163(7)
F3A 0.080(4) 0.424(16) 0.414(15) -0.370(14) 0.133(7) -0.145(7)
F4A 0.080(3) 0.091(4) 0.044(2) -0.027(2) -0.010(2) 0.009(3)
F5A 0.112(4) 0.087(3) 0.059(3) -0.036(3) 0.048(3) -0.061(3)
F6A 0.066(3) 0.049(2) 0.049(2) -0.0243(19) 0.0113(19) -0.017(2)
F7A 0.089(13) 0.045(6) 0.070(8) -0.003(6) -0.007(9) 0.023(7)
F7B 0.092(15) 0.025(7) 0.074(8) 0.004(7) -0.045(9) -0.017(9)
F8A 0.074(8) 0.059(5) 0.032(4) 0.003(4) 0.005(5) 0.001(6)
F8B 0.18(3) 0.063(9) 0.045(8) 0.001(7) -0.035(17) -0.020(16)
F9A 0.090(10) 0.088(8) 0.082(10) 0.014(7) -0.058(9) -0.024(8)
F9B 0.068(10) 0.078(10) 0.12(2) 0.012(10) -0.053(11) -0.008(8)
F10A 0.080(3) 0.125(4) 0.117(4) -0.079(4) 0.060(3) -0.080(3)
F11A 0.278(10) 0.193(7) 0.100(4) 0.011(5) -0.079(5) -0.199(8)
F12A 0.159(6) 0.084(4) 0.167(6) -0.075(4) 0.094(5) -0.097(4)
F13A 0.059(2) 0.046(2) 0.0362(19) -0.0230(17) 0.0107(16) -0.0116(18)
F14A 0.142(5) 0.140(5) 0.097(4) -0.096(4) 0.077(4) -0.116(4)
F15A 0.177(6) 0.031(2) 0.060(3) -0.022(2) -0.031(3) 0.015(3)
F16A 0.101(18) 0.049(12) 0.042(10) -0.002(10) -0.030(13) -0.044(13)
F16C 0.084(7) 0.062(4) 0.029(3) -0.020(3) -0.008(4) 0.006(5)
F17A 0.097(15) 0.075(14) 0.046(10) -0.027(10) -0.025(12) 0.054(13)
F17C 0.054(4) 0.088(6) 0.069(4) -0.037(4) -0.033(3) 0.011(4)
F18A 0.079(15) 0.083(17) 0.022(8) -0.001(10) 0.002(10) -0.043(13)
F18C 0.179(12) 0.070(6) 0.040(4) 0.019(4) -0.044(7) -0.078(8)
C1A 0.032(3) 0.022(2) 0.041(3) -0.013(2) 0.001(2) -0.006(2)
C2A 0.037(3) 0.035(3) 0.062(4) -0.027(3) 0.001(3) -0.010(3)
C3A 0.032(3) 0.044(4) 0.083(5) -0.033(4) 0.009(3) -0.017(3)
C4A 0.041(3) 0.038(3) 0.064(4) -0.026(3) 0.020(3) -0.012(3)
C5A 0.052(4) 0.026(3) 0.046(4) -0.014(3) 0.013(3) -0.011(3)
C6A 0.046(3) 0.025(3) 0.034(3) -0.011(2) 0.006(2) -0.011(2)
C7A 0.059(5) 0.126(9) 0.149(10) -0.105(9) 0.044(6) -0.056(6)
C8A 0.057(4) 0.058(4) 0.040(4) -0.022(3) 0.017(3) -0.025(4)
C9A 0.036(3) 0.025(2) 0.026(3) -0.013(2) -0.001(2) -0.007(2)
C10A 0.040(3) 0.026(3) 0.041(3) -0.011(2) -0.002(3) -0.011(2)
C11A 0.049(4) 0.034(3) 0.039(3) -0.009(3) -0.010(3) -0.006(3)
C12A 0.042(3) 0.056(4) 0.036(3) -0.024(3) -0.005(3) -0.017(3)
C13A 0.050(4) 0.048(3) 0.042(3) -0.028(3) 0.005(3) -0.028(3)
C14A 0.051(3) 0.031(3) 0.026(3) -0.010(2) 0.000(2) -0.019(3)
C15A 0.090(7) 0.046(5) 0.074(6) 0.005(5) -0.051(6) -0.017(5)
C16A 0.099(7) 0.070(5) 0.055(4) -0.028(4) 0.004(4) -0.060(5)
C17A 0.033(3) 0.028(3) 0.027(3) -0.014(2) 0.000(2) -0.006(2)
C18A 0.052(3) 0.024(3) 0.028(3) -0.010(2) 0.001(2) -0.006(2)
C19A 0.047(3) 0.024(3) 0.032(3) -0.013(2) 0.006(2) -0.010(2)
C20A 0.036(3) 0.022(2) 0.034(3) -0.009(2) 0.002(2) -0.005(2)
C21A 0.029(3) 0.030(3) 0.032(3) -0.011(2) -0.006(2) 0.000(2)
C22A 0.030(3) 0.036(3) 0.036(3) -0.022(3) 0.000(2) -0.007(2)
C23A 0.086(5) 0.025(3) 0.032(3) -0.010(3) 0.005(3) -0.016(3)
C24A 0.062(4) 0.037(3) 0.042(4) -0.013(3) -0.019(3) 0.003(3)

loop_
_atom_type_symbol
_atom_type_description
_atom_type_scat_dispersion_real
_atom_type_scat_dispersion_imag
_atom_type_scat_source
C C 0.0181 0.0091 'International Tables Vol C Tables 4.2.6.8 and 6.1.1.4'
H H 0.0000 0.0000 'International Tables Vol C Tables 4.2.6.8 and 6.1.1.4'
F F 0.0727 0.0534 'International Tables Vol C Tables 4.2.6.8 and 6.1.1.4'
Ir Ir -4.7710 6.5667 'International Tables Vol C Tables 4.2.6.8 and 6.1.1.4'
P P 0.2955 0.4335 'International Tables Vol C Tables 4.2.6.8 and 6.1.1.4'

loop_
_exptl_crystal_face_index_h
_exptl_crystal_face_index_k
_exptl_crystal_face_index_l
_exptl_crystal_face_perp_dist
0 -8 -9 0.0256
0 8 9 0.0256
6 0 6 0.0475
-6 0 -6 0.0040
7 6 -2 0.0033
-7 -6 2 0.0043

loop_
_geom_angle_atom_site_label_1
_geom_angle_atom_site_label_2
_geom_angle_atom_site_label_3
_geom_angle
_geom_angle_site_symmetry_1
_geom_angle_site_symmetry_3
_geom_angle_publ_flag
P1 Ir1 P1 180.0 2_767 . ?
C1 P1 Ir1 118.95(17) . . ?
C1 P1 C9 103.3(2) . . ?
C1 P1 C17 101.9(2) . . ?
C9 P1 Ir1 114.75(15) . . ?
C17 P1 Ir1 113.96(17) . . ?
C17 P1 C9 101.7(2) . . ?
C2 C1 P1 121.4(4) . . ?
C2 C1 C6 117.7(5) . . ?
C6 C1 P1 120.8(4) . . ?
C3 C2 C1 121.0(5) . . ?
C2 C3 C7 119.8(6) . . ?
C4 C3 C2 120.8(6) . . ?
C4 C3 C7 119.2(6) . . ?
C3 C4 C5 119.2(5) . . ?
C4 C5 C8 118.5(5) . . ?
C6 C5 C4 120.5(5) . . ?
C6 C5 C8 121.0(5) . . ?
C5 C6 C1 120.8(5) . . ?
F1 C7 C3 111.4(9) . . ?
F2 C7 F1 107.3(7) . . ?
F2 C7 F3 110.3(10) . . ?
F2 C7 C3 112.7(9) . . ?
F3 C7 F1 103.5(9) . . ?
F3 C7 C3 111.2(7) . . ?
F4 C8 F6 102.8(8) . . ?
F4 C8 C5 114.2(8) . . ?
F4B C8 F6B 89.5(17) . . ?
F4B C8 C5 118.8(17) . . ?
F5 C8 F4 110.3(10) . . ?
F5 C8 F6 103.6(8) . . ?
F5 C8 C5 115.5(7) . . ?
F5B C8 F4B 119(2) . . ?
F5B C8 F6B 95.7(16) . . ?
F5B C8 C5 118.1(13) . . ?
F6 C8 C5 109.1(6) . . ?
C5 C8 F6B 105.3(9) . . ?
C10 C9 P1 122.1(4) . . ?
C10 C9 C14 119.5(5) . . ?
C14 C9 P1 118.3(4) . . ?
C9 C10 C11 119.7(5) . . ?
C10 C11 C15 120.6(5) . . ?
C12 C11 C10 120.8(5) . . ?
C12 C11 C15 118.6(5) . . ?
C11 C12 C13 119.1(5) . . ?
C12 C13 C14 121.1(5) . . ?
C12 C13 C16 119.7(5) . . ?
C14 C13 C16 119.1(6) . . ?
C13 C14 C9 119.8(5) . . ?
F7 C15 C11 111.2(5) . . ?
F8 C15 F7 107.1(5) . . ?
F8 C15 F9 107.1(6) . . ?
F8 C15 C11 111.5(5) . . ?
F9 C15 F7 107.0(5) . . ?
F9 C15 C11 112.6(5) . . ?
F10 C16 F11 106.1(6) . . ?
F10 C16 C13 111.8(6) . . ?
F11 C16 C13 112.2(6) . . ?
F12 C16 F10 106.5(6) . . ?
F12 C16 F11 106.8(6) . . ?
F12 C16 C13 113.1(6) . . ?
C18 C17 P1 117.9(4) . . ?
C22 C17 P1 123.1(4) . . ?
C22 C17 C18 119.0(5) . . ?
C19 C18 C17 120.1(6) . . ?
C18 C19 C20 120.2(6) . . ?
C18 C19 C23 119.7(6) . . ?
C20 C19 C23 120.0(6) . . ?
C21 C20 C19 119.5(6) . . ?
C20 C21 C22 121.3(5) . . ?
C20 C21 C24 120.3(6) . . ?
C22 C21 C24 118.4(6) . . ?
C17 C22 C21 119.8(6) . . ?
F13 C23 C19 113.7(6) . . ?
F14 C23 F13 104.5(7) . . ?
F14 C23 F15 106.9(8) . . ?
F14 C23 C19 111.9(8) . . ?
F15 C23 F13 106.8(9) . . ?
F15 C23 C19 112.5(7) . . ?
F16 C24 F18 101.4(8) . . ?
F16 C24 C21 111.2(6) . . ?
F16B C24 C21 111.4(7) . . ?
F17 C24 F16 116.3(16) . . ?
F17 C24 F18 106.5(13) . . ?
F17 C24 C21 112.9(12) . . ?
F17B C24 F16B 94.7(14) . . ?
F17B C24 C21 115.3(14) . . ?
F18 C24 C21 107.4(8) . . ?
F18B C24 F16B 102.3(14) . . ?
F18B C24 F17B 110.5(15) . . ?
F18B C24 C21 119.2(9) . . ?
P1A Ir1A P1A 180.0 2_858 . ?
C1A P1A Ir1A 116.82(17) . . ?
C9A P1A Ir1A 113.09(17) . . ?
C9A P1A C1A 100.6(2) . . ?
C9A P1A C17A 102.5(2) . . ?
C17A P1A Ir1A 118.63(17) . . ?
C17A P1A C1A 102.7(2) . . ?
C2A C1A P1A 119.9(5) . . ?
C2A C1A C6A 118.1(5) . . ?
C6A C1A P1A 122.0(4) . . ?
C1A C2A C3A 119.9(6) . . ?
C2A C3A C7A 119.6(7) . . ?
C4A C3A C2A 121.5(6) . . ?
C4A C3A C7A 118.7(7) . . ?
C5A C4A C3A 119.5(6) . . ?
C4A C5A C6A 119.6(6) . . ?
C4A C5A C8A 121.7(6) . . ?
C6A C5A C8A 118.7(6) . . ?
C1A C6A C5A 121.4(6) . . ?
F1A C7A F2A 105.3(8) . . ?
F1A C7A F3A 110.7(10) . . ?
F1A C7A C3A 114.4(9) . . ?
F2A C7A C3A 112.6(9) . . ?
F3A C7A F2A 102.3(10) . . ?
F3A C7A C3A 110.9(7) . . ?
F4A C8A F6A 107.0(6) . . ?
F4A C8A C5A 111.8(6) . . ?
F5A C8A F4A 107.5(6) . . ?
F5A C8A F6A 106.2(6) . . ?
F5A C8A C5A 112.7(6) . . ?
F6A C8A C5A 111.2(6) . . ?
C10A C9A P1A 118.0(4) . . ?
C14A C9A P1A 123.2(4) . . ?
C14A C9A C10A 118.8(5) . . ?
C11A C10A C9A 120.2(5) . . ?
C10A C11A C15A 118.9(6) . . ?
C12A C11A C10A 120.4(6) . . ?
C12A C11A C15A 120.7(6) . . ?
C11A C12A C13A 119.5(5) . . ?
C12A C13A C14A 120.3(5) . . ?
C12A C13A C16A 120.9(6) . . ?
C14A C13A C16A 118.8(6) . . ?
C9A C14A C13A 120.6(5) . . ?
F7A C15A F8A 104.7(15) . . ?
F7A C15A F9A 112.4(14) . . ?
F7A C15A C11A 116.9(15) . . ?
F7B C15A F9B 95.7(18) . . ?
F7B C15A C11A 109.7(15) . . ?
F8B C15A F7B 115(2) . . ?
F8B C15A F9B 107.4(17) . . ?
F8B C15A C11A 122.5(16) . . ?
F9A C15A F8A 97.1(13) . . ?
F9A C15A C11A 115.6(9) . . ?
C11A C15A F8A 107.5(8) . . ?
C11A C15A F9B 102.5(11) . . ?
F10A C16A F12A 102.1(7) . . ?
F10A C16A C13A 113.5(6) . . ?
F11A C16A F10A 111.3(8) . . ?
F11A C16A F12A 104.0(8) . . ?
F11A C16A C13A 112.7(7) . . ?
F12A C16A C13A 112.4(7) . . ?
C18A C17A P1A 121.2(4) . . ?
C22A C17A P1A 121.0(4) . . ?
C22A C17A C18A 117.8(5) . . ?
C19A C18A C17A 121.0(5) . . ?
C18A C19A C23A 119.7(5) . . ?
C20A C19A C18A 120.6(5) . . ?
C20A C19A C23A 119.6(5) . . ?
C19A C20A C21A 118.8(5) . . ?
C20A C21A C24A 119.4(5) . . ?
C22A C21A C20A 120.9(5) . . ?
C22A C21A C24A 119.7(5) . . ?
C21A C22A C17A 120.9(5) . . ?
F13A C23A F15A 104.0(6) . . ?
F13A C23A C19A 112.4(5) . . ?
F14A C23A F13A 105.9(6) . . ?
F14A C23A F15A 110.1(6) . . ?
F14A C23A C19A 111.9(6) . . ?
F15A C23A C19A 112.1(6) . . ?
F16A C24A F17A 114(2) . . ?
F16A C24A F18A 94(2) . . ?
F16A C24A C21A 123.1(18) . . ?
F16C C24A F17C 102.9(8) . . ?
F16C C24A C21A 113.0(7) . . ?
F17A C24A F18A 92.5(19) . . ?
F17A C24A C21A 117.5(12) . . ?
F17C C24A C21A 108.2(6) . . ?
F18C C24A F16C 112.7(10) . . ?
F18C C24A F17C 105.1(8) . . ?
F18C C24A C21A 113.9(6) . . ?
C21A C24A F18A 105.0(9) . . ?

loop_
_geom_bond_atom_site_label_1
_geom_bond_atom_site_label_2
_geom_bond_distance
_geom_bond_site_symmetry_2
_geom_bond_publ_flag
Ir1 P1 2.2761(12) 2_767 ?
Ir1 P1 2.2762(12) . ?
P1 C1 1.829(5) . ?
P1 C9 1.845(5) . ?
P1 C17 1.836(5) . ?
F1 C7 1.342(13) . ?
F2 C7 1.289(13) . ?
F3 C7 1.333(9) . ?
F4 C8 1.276(13) . ?
F4B C8 1.24(3) . ?
F5 C8 1.275(11) . ?
F5B C8 1.22(2) . ?
F6 C8 1.398(10) . ?
F6B C8 1.61(2) . ?
F7 C15 1.338(7) . ?
F8 C15 1.329(7) . ?
F9 C15 1.330(7) . ?
F10 C16 1.332(8) . ?
F11 C16 1.333(8) . ?
F12 C16 1.311(8) . ?
F13 C23 1.303(9) . ?
F14 C23 1.292(10) . ?
F15 C23 1.295(10) . ?
F16 C24 1.281(11) . ?
F16B C24 1.472(17) . ?
F17 C24 1.22(2) . ?
F17B C24 1.28(2) . ?
F18 C24 1.438(13) . ?
F18B C24 1.209(12) . ?
C1 C2 1.389(7) . ?
C1 C6 1.403(7) . ?
C2 C3 1.386(8) . ?
C3 C4 1.371(9) . ?
C3 C7 1.512(9) . ?
C4 C5 1.386(7) . ?
C5 C6 1.383(7) . ?
C5 C8 1.484(8) . ?
C9 C10 1.389(7) . ?
C9 C14 1.394(7) . ?
C10 C11 1.395(7) . ?
C11 C12 1.379(8) . ?
C11 C15 1.511(8) . ?
C12 C13 1.382(8) . ?
C13 C14 1.383(7) . ?
C13 C16 1.501(8) . ?
C17 C18 1.401(8) . ?
C17 C22 1.391(7) . ?
C18 C19 1.388(8) . ?
C19 C20 1.394(9) . ?
C19 C23 1.511(10) . ?
C20 C21 1.362(9) . ?
C21 C22 1.394(8) . ?
C21 C24 1.503(8) . ?
Ir1A P1A 2.2674(13) 2_858 ?
Ir1A P1A 2.2674(13) . ?
P1A C1A 1.843(6) . ?
P1A C9A 1.827(5) . ?
P1A C17A 1.832(5) . ?
F1A C7A 1.288(12) . ?
F2A C7A 1.309(13) . ?
F3A C7A 1.306(10) . ?
F4A C8A 1.324(8) . ?
F5A C8A 1.323(7) . ?
F6A C8A 1.326(8) . ?
F7A C15A 1.29(2) . ?
F7B C15A 1.34(3) . ?
F8A C15A 1.496(19) . ?
F8B C15A 1.05(2) . ?
F9A C15A 1.314(15) . ?
F9B C15A 1.52(2) . ?
F10A C16A 1.311(9) . ?
F11A C16A 1.286(9) . ?
F12A C16A 1.322(11) . ?
F13A C23A 1.333(7) . ?
F14A C23A 1.299(9) . ?
F15A C23A 1.340(8) . ?
F16A C24A 1.24(4) . ?
F16C C24A 1.294(13) . ?
F17A C24A 1.26(2) . ?
F17C C24A 1.388(10) . ?
F18A C24A 1.58(2) . ?
F18C C24A 1.260(10) . ?
C1A C2A 1.384(8) . ?
C1A C6A 1.396(8) . ?
C2A C3A 1.393(9) . ?
C3A C4A 1.375(10) . ?
C3A C7A 1.492(10) . ?
C4A C5A 1.366(9) . ?
C5A C6A 1.399(8) . ?
C5A C8A 1.497(9) . ?
C9A C10A 1.394(7) . ?
C9A C14A 1.377(7) . ?
C10A C11A 1.385(8) . ?
C11A C12A 1.374(9) . ?
C11A C15A 1.492(10) . ?
C12A C13A 1.377(9) . ?
C13A C14A 1.385(8) . ?
C13A C16A 1.487(8) . ?
C17A C18A 1.398(7) . ?
C17A C22A 1.388(7) . ?
C18A C19A 1.382(7) . ?
C19A C20A 1.379(8) . ?
C19A C23A 1.501(8) . ?
C20A C21A 1.385(8) . ?
C21A C22A 1.379(8) . ?
C21A C24A 1.498(8) . ?

loop_
_exptl_oxdiff_crystal_face_indexfrac_h
_exptl_oxdiff_crystal_face_indexfrac_k
_exptl_oxdiff_crystal_face_indexfrac_l
_exptl_oxdiff_crystal_face_x
_exptl_oxdiff_crystal_face_y
_exptl_oxdiff_crystal_face_z
0.0000 -8.0000 -9.0000 0.9270 0.3859 0.0690
-0.0000 8.0000 9.0000 -0.9270 -0.3859 -0.0690
6.0000 -0.0000 6.0000 -0.0182 -0.0498 -1.0263
-6.0000 0.0000 -6.0000 0.0182 0.0498 1.0263
7.0000 6.0000 -2.0000 0.3659 -0.9525 -0.2102
-7.0000 -6.0000 2.0000 -0.3659 0.9525 0.2102
